data_4022205
loop_
_publ_author_name
'Shu-Li You'
'Xue-Long Hou'
'Li-Xin Dai'
'Yi-Hua Yu'
'Wei Xia'

_publ_section_title
;
 Role of Planar Chirality of S,N- and P,N-Ferrocene Ligands
 in Palladium-Catalyzed Allylic Substitutions
;
_journal_name_full 'Journal of Organic Chemistry'
_journal_page_first 4684
_journal_page_last 4695
_journal_paper_doi 10.1021/jo016330z
_journal_volume 67
_journal_year 2002
_space_group_IT_number 19
_symmetry_cell_setting orthorhombic
_symmetry_Int_Tables_number 19
_symmetry_space_group_name_Hall 'P 2ac 2ab'
_symmetry_space_group_name_H-M 'P 21 21 21'
_audit_creation_date 'Tue Dec 14 10:03:52 1999'
_audit_creation_method 'from TEXRAY.INF file'
_cell_angle_alpha 90
_cell_angle_beta 90
_cell_angle_gamma 90
_cell_formula_units_Z 4.00
_cell_length_a 18.219(3)
_cell_length_b 20.086(4)
_cell_length_c 10.365(2)
_cell_measurement_reflns_used 22
_cell_measurement_temperature 20.0
_cell_measurement_theta_max 21.64
_cell_measurement_theta_min 15.01
_cell_volume 3792(1)
_computing_cell_refinement 'MSC/AFC Diffractometer Control'
_computing_data_collection 'MSC/AFC Diffractometer Control'
_computing_data_reduction 'teXsan: PROCESS (MSC)'
_computing_publication_material 'teXsan: FINISH (MSC)'
_computing_structure_refinement 'teXsan: LS (MSC)'
_computing_structure_solution SHELXS86
_diffrn_ambient_temperature 20.0
_diffrn_measurement_device AFC7R
_diffrn_measurement_method 'omega/2-theta scans'
_diffrn_orient_matrix_UB_11 -0.01302
_diffrn_orient_matrix_UB_12 0.00641
_diffrn_orient_matrix_UB_13 0.09289
_diffrn_orient_matrix_UB_21 0.00879
_diffrn_orient_matrix_UB_22 -0.04842
_diffrn_orient_matrix_UB_23 0.01631
_diffrn_orient_matrix_UB_31 0.05259
_diffrn_orient_matrix_UB_32 0.00965
_diffrn_orient_matrix_UB_33 0.02035
_diffrn_radiation_monochromator graphite
_diffrn_radiation_source 'X-ray tube'
_diffrn_radiation_type MoKalpha
_diffrn_radiation_wavelength 0.7107
_diffrn_reflns_av_R_equivalents 0.00
_diffrn_reflns_limit_h_max 21
_diffrn_reflns_limit_h_min 0
_diffrn_reflns_limit_k_max 26
_diffrn_reflns_limit_k_min 0
_diffrn_reflns_limit_l_max 0
_diffrn_reflns_limit_l_min 0
_diffrn_reflns_number 4340
_diffrn_reflns_theta_max 27.4944
_diffrn_standards_decay_% -1.36
_diffrn_standards_interval_count 200
_diffrn_standards_number 3
_exptl_absorpt_coefficient_mu_cm 16.677
_exptl_absorpt_correction_T_max 0.999
_exptl_absorpt_correction_T_min 0.786
_exptl_absorpt_correction_type empirical
_exptl_absorpt_process_details psi-scan
_exptl_crystal_colour red
_exptl_crystal_density_diffrn 1.672
_exptl_crystal_description prismatic
_exptl_crystal_F_000 1896.00
_exptl_crystal_size_max 0.300
_exptl_crystal_size_min 0.200
_refine_diff_density_max -0.37290
_refine_diff_density_min 0.45110
_refine_ls_extinction_coef 0.00000
_refine_ls_extinction_method Zachariasen_type_2_Gaussian_isotropic
_refine_ls_goodness_of_fit_obs 1.230
_refine_ls_matrix_type full
_refine_ls_number_parameters 451
_refine_ls_number_reflns 3282
_refine_ls_number_restraints 0
_refine_ls_R_factor_obs 0.0360
_refine_ls_shift/esd_max 0.0060
_refine_ls_structure_factor_coef F
_refine_ls_weighting_scheme sigma
_refine_ls_wR_factor_obs 0.0390
_cod_data_source_file jo016330z_s2.cif
_cod_data_source_block master_file_afc7*.xtl
_cod_depositor_comments
;
The following automatic conversions were performed:

'_atom_site_thermal_displace_type' tag value 'Uij' was replaced with
'Uani' value 88 times.

Automatic conversion script
Id: cif_fix_values 1646 2011-03-28 12:23:43Z adriana 
;
_cod_original_sg_symbol_H-M 'P 21 21 21 '
_cod_database_code 4022205

loop_
_symmetry_equiv_pos_as_xyz
'   +x,   +y,   +z'
'1/2-x,   -y,1/2+z'
'1/2+x,1/2-y,   -z'
'   -x,1/2+y,1/2-z'

loop_
_atom_site_aniso_label
_atom_site_aniso_U_11
_atom_site_aniso_U_22
_atom_site_aniso_U_33
_atom_site_aniso_U_12
_atom_site_aniso_U_13
_atom_site_aniso_U_23
Sb 0.0898(5) 0.0736(4) 0.0623(4) -0.0060(4) -0.0098(3) -0.0131(3)
Pd 0.0579(3) 0.0434(3) 0.0404(3) -0.0038(3) 0.0069(3) -0.0012(3)
Fe 0.0784(8) 0.0429(6) 0.0745(8) 0.0067(6) 0.0262(7) 0.0161(6)
S 0.054(1) 0.0405(9) 0.0402(9) 0.0006(9) 0.0026(8) -0.0014(8)
F1 0.24(1) 0.178(8) 0.169(8) -0.060(8) 0.127(8) -0.049(7)
F2 0.140(6) 0.187(8) 0.096(5) 0.050(6) 0.008(5) -0.006(5)
F3 0.155(6) 0.139(6) 0.113(5) -0.040(5) -0.059(5) -0.022(5)
F4 0.122(5) 0.097(5) 0.186(7) -0.024(4) -0.048(6) -0.033(5)
F5 0.130(6) 0.098(5) 0.150(7) 0.009(4) -0.025(5) 0.025(5)
F6 0.24(1) 0.112(5) 0.147(7) -0.006(6) -0.053(8) 0.042(6)
O 0.067(3) 0.066(3) 0.068(4) 0.019(3) 0.016(3) 0.015(3)
N 0.051(4) 0.047(3) 0.047(4) -0.003(3) 0.003(3) -0.007(3)
C1 0.074(6) 0.070(5) 0.061(5) 0.015(5) 0.014(5) -0.003(5)
C2 0.050(5) 0.050(4) 0.053(4) -0.002(4) 0.014(4) -0.004(4)
C3 0.054(4) 0.055(4) 0.053(5) 0.005(4) 0.001(4) 0.006(4)
C4 0.064(5) 0.054(4) 0.042(4) -0.005(4) 0.012(4) -0.007(4)
C5 0.093(7) 0.062(5) 0.052(4) -0.003(5) -0.002(4) 0.000(5)
C6 0.096(7) 0.090(7) 0.055(5) 0.003(6) 0.009(5) -0.011(5)
C7 0.078(6) 0.077(6) 0.063(5) -0.018(5) 0.003(5) 0.005(5)
C8 0.068(5) 0.055(5) 0.046(4) 0.006(4) 0.001(4) 0.006(4)
C9 0.095(7) 0.084(7) 0.061(5) 0.023(6) 0.011(5) 0.027(5)
C10 0.117(8) 0.094(7) 0.059(5) 0.023(7) 0.016(6) 0.038(6)
C11 0.092(7) 0.067(6) 0.048(5) 0.014(5) 0.023(5) 0.007(4)
C12 0.070(5) 0.046(4) 0.040(4) 0.004(4) 0.007(4) 0.001(4)
C13 0.20(2) 0.14(1) 0.085(8) -0.12(1) 0.06(1) -0.050(10)
C14 0.11(1) 0.091(10) 0.35(3) -0.016(9) 0.08(2) -0.12(2)
C15 0.093(10) 0.055(7) 0.30(2) 0.005(7) 0.02(1) 0.06(1)
C16 0.084(8) 0.079(7) 0.124(10) -0.007(6) 0.032(7) 0.017(8)
C17 0.14(1) 0.064(6) 0.097(9) -0.036(7) -0.010(8) 0.007(6)
C18 0.061(5) 0.042(4) 0.053(4) 0.005(4) 0.012(4) 0.000(4)
C19 0.067(6) 0.093(7) 0.059(5) 0.018(5) 0.001(4) -0.003(5)
C20 0.092(8) 0.13(1) 0.102(9) 0.058(8) 0.019(7) 0.025(9)
C21 0.14(1) 0.085(8) 0.052(6) 0.028(8) 0.034(7) -0.001(5)
C22 0.120(9) 0.061(6) 0.077(7) -0.003(6) 0.038(7) -0.012(5)
C23 0.072(6) 0.052(5) 0.054(5) -0.011(4) 0.012(4) -0.004(4)
C24 0.069(5) 0.084(6) 0.051(5) -0.014(5) -0.002(4) 0.009(5)
C25 0.072(6) 0.094(7) 0.077(7) 0.016(6) -0.016(5) 0.021(6)
C26 0.060(5) 0.075(6) 0.078(6) 0.003(5) 0.004(5) -0.001(5)
C27 0.064(5) 0.054(5) 0.063(5) -0.016(4) 0.008(5) 0.006(4)
C28 0.047(4) 0.049(4) 0.059(5) -0.013(4) -0.001(4) 0.005(4)
C29 0.068(5) 0.049(4) 0.047(4) -0.018(4) -0.008(4) -0.001(4)
C30 0.059(5) 0.059(5) 0.044(4) -0.022(4) 0.001(4) -0.011(4)
C31 0.071(6) 0.047(4) 0.061(5) -0.015(4) 0.003(5) 0.000(4)
C32 0.082(6) 0.045(4) 0.052(4) -0.009(4) 0.013(4) -0.013(4)
C33 0.066(5) 0.038(4) 0.058(5) -0.002(4) 0.017(4) 0.007(4)
C34 0.102(7) 0.043(4) 0.058(5) 0.005(5) 0.017(5) 0.007(4)
C35 0.077(6) 0.051(5) 0.105(8) 0.013(5) 0.032(6) 0.013(5)
C36 0.078(7) 0.066(6) 0.084(7) -0.006(5) -0.003(6) 0.006(6)
C37 0.089(7) 0.076(7) 0.082(7) 0.008(6) -0.003(6) -0.005(6)
C38 0.079(6) 0.063(5) 0.064(5) 0.008(5) 0.009(5) -0.004(5)

loop_
_atom_site_label
_atom_site_fract_x
_atom_site_fract_y
_atom_site_fract_z
_atom_site_U_iso_or_equiv
_atom_site_thermal_displace_type
Sb 0.00571(4) 0.60384(3) 1.15984(6) 0.0752(2) Uani
Pd 0.06591(3) 0.22116(3) 0.76652(5) 0.0472(1) Uani
Fe 0.17184(8) 0.42881(6) 0.5992(1) 0.0653(4) Uani
S 0.1793(1) 0.26997(9) 0.7004(2) 0.0449(5) Uani
F1 -0.0598(6) 0.6272(5) 1.2824(9) 0.197(4) Uani
F2 0.0700(4) 0.5821(4) 1.0260(7) 0.141(3) Uani
F3 0.0779(4) 0.6559(4) 1.2359(7) 0.135(3) Uani
F4 -0.0675(4) 0.5555(3) 1.0771(8) 0.135(3) Uani
F5 -0.0220(4) 0.6775(3) 1.0619(8) 0.126(3) Uani
F6 0.0375(5) 0.5305(4) 1.2494(9) 0.166(4) Uani
O -0.0078(3) 0.4226(3) 0.7399(6) 0.067(2) Uani
N 0.0245(3) 0.3193(3) 0.7972(6) 0.048(2) Uani
C1 -0.0522(5) 0.4072(4) 0.8539(8) 0.068(3) Uani
C2 -0.0223(4) 0.3412(4) 0.9041(7) 0.051(2) Uani
C3 0.0327(4) 0.3682(4) 0.7177(8) 0.054(2) Uani
C4 0.0184(4) 0.3445(4) 1.0338(7) 0.053(2) Uani
C5 0.0445(5) 0.2759(4) 1.0739(8) 0.069(3) Uani
C6 -0.0352(5) 0.3691(5) 1.1388(9) 0.080(3) Uani
C7 0.0843(5) 0.3911(5) 1.0277(9) 0.073(3) Uani
C8 0.0818(5) 0.3705(4) 0.6068(7) 0.056(2) Uani
C9 0.0769(6) 0.4153(5) 0.5010(9) 0.080(3) Uani
C10 0.1362(6) 0.4020(5) 0.4189(9) 0.090(4) Uani
C11 0.1795(5) 0.3512(5) 0.4727(9) 0.069(3) Uani
C12 0.1471(4) 0.3313(4) 0.5904(7) 0.052(2) Uani
C13 0.204(1) 0.4598(8) 0.773(1) 0.141(6) Uani
C14 0.1673(8) 0.5109(8) 0.708(3) 0.184(9) Uani
C15 0.2110(8) 0.5240(6) 0.597(2) 0.148(7) Uani
C16 0.2686(6) 0.4818(6) 0.601(1) 0.096(4) Uani
C17 0.2641(8) 0.4428(5) 0.709(1) 0.101(4) Uani
C18 0.2326(4) 0.2159(4) 0.5988(7) 0.052(2) Uani
C19 0.3054(5) 0.2090(5) 0.6269(9) 0.073(3) Uani
C20 0.3474(6) 0.1638(7) 0.554(1) 0.108(5) Uani
C21 0.3135(8) 0.1288(6) 0.456(1) 0.094(4) Uani
C22 0.2420(7) 0.1376(5) 0.430(1) 0.086(4) Uani
C23 0.1994(5) 0.1814(4) 0.4990(8) 0.059(3) Uani
C24 -0.1571(5) 0.2170(5) 0.7620(8) 0.068(3) Uani
C25 -0.2200(5) 0.2416(5) 0.8193(10) 0.081(3) Uani
C26 -0.2319(5) 0.2314(5) 0.9494(9) 0.071(3) Uani
C27 -0.1797(5) 0.1994(4) 1.0200(8) 0.060(3) Uani
C28 -0.1165(4) 0.1763(4) 0.9647(8) 0.051(2) Uani
C29 -0.1034(5) 0.1857(4) 0.8332(8) 0.055(2) Uani
C30 -0.0358(4) 0.1612(4) 0.7694(8) 0.054(2) Uani
C31 0.0220(5) 0.1269(4) 0.8274(9) 0.060(2) Uani
C32 0.0869(5) 0.1159(4) 0.7582(8) 0.060(2) Uani
C33 0.1548(4) 0.0907(4) 0.8163(8) 0.054(2) Uani
C34 0.2066(5) 0.0590(4) 0.7423(9) 0.068(3) Uani
C35 0.2723(5) 0.0356(4) 0.797(1) 0.078(3) Uani
C36 0.2858(6) 0.0446(5) 0.927(1) 0.076(3) Uani
C37 0.2337(6) 0.0768(5) 1.000(1) 0.082(3) Uani
C38 0.1709(5) 0.0995(5) 0.9481(9) 0.069(3) Uani
H1 -0.0461 0.4411 0.9179 0.0927 Uani
H2 -0.1022 0.4031 0.8328 0.0945 Uani
H3 -0.0669 0.3064 0.9150 0.0945 Uani
H4 0.0046 0.2457 1.0809 0.0865 Uani
H5 0.0681 0.2789 1.1570 0.0924 Uani
H6 0.0791 0.2593 1.0135 0.0865 Uani
H7 -0.0098 0.3702 1.2181 0.0945 Uani
H8 -0.0756 0.3398 1.1434 0.0945 Uani
H9 -0.0512 0.4125 1.1161 0.0924 Uani
H10 0.0686 0.4341 1.0036 0.0836 Uani
H11 0.1185 0.3744 0.9674 0.0836 Uani
H12 0.1064 0.3928 1.1112 0.0836 Uani
H13 0.0402 0.4477 0.4863 0.0945 Uani
H14 0.1470 0.4267 0.3462 0.0945 Uani
H15 0.2230 0.3331 0.4365 0.0945 Uani
H16 0.1917 0.4371 0.8549 0.1618 Uani
H17 0.1268 0.5324 0.7521 0.2300 Uani
H18 0.2011 0.5574 0.5258 0.1776 Uani
H19 0.3067 0.4766 0.5355 0.1135 Uani
H20 0.3027 0.4076 0.7299 0.1230 Uani
H21 0.3272 0.2352 0.6953 0.0942 Uani
H22 0.3974 0.1546 0.5834 0.1413 Uani
H23 0.3402 0.0993 0.4017 0.0676 Uani
H24 0.2196 0.1134 0.3626 0.1041 Uani
H25 0.1482 0.1874 0.4805 0.0685 Uani
H26 -0.1520 0.2216 0.6681 0.0945 Uani
H27 -0.2562 0.2656 0.7707 0.0981 Uani
H28 -0.2748 0.2471 0.9913 0.0838 Uani
H29 -0.1866 0.1929 1.1092 0.0676 Uani
H30 -0.0810 0.1543 1.0182 0.0945 Uani
H31 -0.0406 0.1687 0.6913 0.0939 Uani
H32 0.0190 0.1164 0.9195 0.0945 Uani
H33 0.0830 0.1037 0.6637 0.0945 Uani
H34 0.1973 0.0526 0.6549 0.0800 Uani
H35 0.3068 0.0142 0.7424 0.1164 Uani
H36 0.3301 0.0290 0.9677 0.0978 Uani
H37 0.2424 0.0834 1.0900 0.0878 Uani
H38 0.1366 0.1220 0.9993 0.0888 Uani

loop_
_atom_type_symbol
_atom_type_oxidation_number
_atom_type_number_in_cell
_atom_type_scat_dispersion_real
_atom_type_scat_dispersion_imag
_atom_type_scat_source
C 0 152 0.003 0.002 'International Tables'
H 0 152 0.000 0.000 'International Tables'
N 0 4 0.006 0.003 'International Tables'
S 0 4 0.125 0.123 'International Tables'
F 0 24 0.017 0.010 'International Tables'
Fe 0 4 0.346 0.844 'International Tables'
Sb 0 4 -0.587 1.546 'International Tables'
Pd 0 4 -0.999 1.007 'International Tables'
O 0 4 0.011 0.006 'International Tables'

loop_
_geom_angle_atom_site_label_1
_geom_angle_atom_site_label_2
_geom_angle_atom_site_label_3
_geom_angle
_geom_angle_publ_flag
F(1) Sb F(2) 176.7(4) yes
F(1) Sb F(3) 91.3(4) yes
F(1) Sb F(4) 89.2(4) yes
F(1) Sb F(5) 89.9(4) yes
F(1) Sb F(6) 93.5(5) yes
F(2) Sb F(3) 90.1(4) yes
F(2) Sb F(4) 89.2(4) yes
F(2) Sb F(5) 87.2(3) yes
F(2) Sb F(6) 89.4(4) yes
F(3) Sb F(4) 176.8(3) yes
F(3) Sb F(5) 88.6(3) yes
F(3) Sb F(6) 90.8(3) yes
F(4) Sb F(5) 88.2(3) yes
F(4) Sb F(6) 92.3(3) yes
F(5) Sb F(6) 176.6(4) yes
S Pd N 88.3(2) yes
S Pd C(30) 162.4(2) yes
S Pd C(31) 140.2(2) yes
S Pd C(32) 103.8(2) yes
N Pd C(30) 101.8(3) yes
N Pd C(31) 129.6(3) yes
N Pd C(32) 167.7(3) yes
C(30) Pd C(31) 37.3(3) yes
C(30) Pd C(32) 67.3(3) yes
C(31) Pd C(32) 38.0(3) yes
C(8) Fe C(9) 41.2(3) yes
C(8) Fe C(10) 68.0(4) yes
C(8) Fe C(11) 68.7(3) yes
C(8) Fe C(12) 41.8(3) yes
C(8) Fe C(13) 112.6(4) yes
C(8) Fe C(14) 115.1(5) yes
C(8) Fe C(15) 146.0(5) yes
C(8) Fe C(16) 174.8(4) yes
C(8) Fe C(17) 136.5(4) yes
C(9) Fe C(10) 40.2(4) yes
C(9) Fe C(11) 68.5(4) yes
C(9) Fe C(12) 69.8(4) yes
C(9) Fe C(13) 138.3(6) yes
C(9) Fe C(14) 111.0(6) yes
C(9) Fe C(15) 114.8(5) yes
C(9) Fe C(16) 143.6(5) yes
C(9) Fe C(17) 176.4(5) yes
C(10) Fe C(11) 40.2(4) yes
C(10) Fe C(12) 68.4(4) yes
C(10) Fe C(13) 176.8(7) yes
C(10) Fe C(14) 135.7(9) yes
C(10) Fe C(15) 110.4(7) yes
C(10) Fe C(16) 114.5(5) yes
C(10) Fe C(17) 143.3(5) yes
C(11) Fe C(12) 40.8(3) yes
C(11) Fe C(13) 143.0(7) yes
C(11) Fe C(14) 174.0(9) yes
C(11) Fe C(15) 133.3(7) yes
C(11) Fe C(16) 110.0(4) yes
C(11) Fe C(17) 113.9(5) yes
C(12) Fe C(13) 114.3(5) yes
C(12) Fe C(14) 145.1(8) yes
C(12) Fe C(15) 171.8(5) yes
C(12) Fe C(16) 134.0(4) yes
C(12) Fe C(17) 110.1(4) yes
C(13) Fe C(14) 41.0(8) yes
C(13) Fe C(15) 67.3(7) yes
C(13) Fe C(16) 65.2(5) yes
C(13) Fe C(17) 38.3(6) yes
C(14) Fe C(15) 41.1(7) yes
C(14) Fe C(16) 66.7(5) yes
C(14) Fe C(17) 66.9(6) yes
C(15) Fe C(16) 38.4(4) yes
C(15) Fe C(17) 65.8(5) yes
C(16) Fe C(17) 38.9(4) yes
Pd S C(12) 100.6(3) yes
Pd S C(18) 112.8(3) yes
C(12) S C(18) 102.8(4) yes
C(1) O C(3) 105.7(6) yes
Pd N C(2) 126.5(5) yes
Pd N C(3) 124.5(5) yes
C(2) N C(3) 108.8(6) yes
O C(1) C(2) 105.1(6) yes
N C(2) C(1) 102.2(6) yes
N C(2) C(4) 113.2(6) yes
C(1) C(2) C(4) 115.6(7) yes
O C(3) N 116.6(7) yes
O C(3) C(8) 116.6(7) yes
N C(3) C(8) 126.8(7) yes
C(2) C(4) C(5) 110.6(6) yes
C(2) C(4) C(6) 109.0(7) yes
C(2) C(4) C(7) 111.8(6) yes
C(5) C(4) C(6) 107.2(7) yes
C(5) C(4) C(7) 108.8(7) yes
C(6) C(4) C(7) 109.4(7) yes
Fe C(8) C(3) 123.3(6) yes
Fe C(8) C(9) 69.7(6) yes
Fe C(8) C(12) 68.9(5) yes
C(3) C(8) C(9) 126.2(8) yes
C(3) C(8) C(12) 125.8(7) yes
C(9) C(8) C(12) 107.8(7) yes
Fe C(9) C(8) 69.1(5) yes
Fe C(9) C(10) 70.9(6) yes
C(8) C(9) C(10) 107.5(8) yes
Fe C(10) C(9) 68.9(6) yes
Fe C(10) C(11) 69.6(6) yes
C(9) C(10) C(11) 109.3(7) yes
Fe C(11) C(10) 70.2(6) yes
Fe C(11) C(12) 68.4(5) yes
C(10) C(11) C(12) 108.3(8) yes
Fe C(12) S 124.8(4) yes
Fe C(12) C(8) 69.3(4) yes
Fe C(12) C(11) 70.8(5) yes
S C(12) C(8) 125.2(6) yes
S C(12) C(11) 127.7(7) yes
C(8) C(12) C(11) 107.1(7) yes
Fe C(13) C(14) 69(1) yes
Fe C(13) C(17) 73.2(8) yes
C(14) C(13) C(17) 109(1) yes
Fe C(14) C(13) 69.3(7) yes
Fe C(14) C(15) 71.2(9) yes
C(13) C(14) C(15) 105(1) yes
Fe C(15) C(14) 67.8(7) yes
Fe C(15) C(16) 71.5(6) yes
C(14) C(15) C(16) 107(1) yes
Fe C(16) C(15) 70.1(7) yes
Fe C(16) C(17) 70.1(7) yes
C(15) C(16) C(17) 109(1) yes
Fe C(17) C(13) 68.6(8) yes
Fe C(17) C(16) 70.9(8) yes
C(13) C(17) C(16) 108(1) yes
S C(18) C(19) 117.4(7) yes
S C(18) C(23) 120.3(6) yes
C(19) C(18) C(23) 122.3(8) yes
C(18) C(19) C(20) 118.6(10) yes
C(19) C(20) C(21) 118(1) yes
C(20) C(21) C(22) 121(1) yes
C(21) C(22) C(23) 121(1) yes
C(18) C(23) C(22) 117.5(9) yes
C(25) C(24) C(29) 121.4(8) yes
C(24) C(25) C(26) 119.8(9) yes
C(25) C(26) C(27) 119.0(9) yes
C(26) C(27) C(28) 121.5(8) yes
C(27) C(28) C(29) 120.5(8) yes
C(24) C(29) C(28) 117.6(8) yes
C(24) C(29) C(30) 120.1(7) yes
C(28) C(29) C(30) 122.3(8) yes
Pd C(30) C(29) 121.5(5) yes
Pd C(30) C(31) 69.0(4) yes
C(29) C(30) C(31) 126.8(7) yes
Pd C(31) C(30) 73.7(4) yes
Pd C(31) C(32) 71.0(5) yes
C(30) C(31) C(32) 119.6(8) yes
Pd C(32) C(31) 71.0(5) yes
Pd C(32) C(33) 118.2(5) yes
C(31) C(32) C(33) 123.8(7) yes
C(32) C(33) C(34) 120.7(8) yes
C(32) C(33) C(38) 122.1(8) yes
C(34) C(33) C(38) 117.2(8) yes
C(33) C(34) C(35) 121.1(9) yes
C(34) C(35) C(36) 120.0(9) yes
C(35) C(36) C(37) 118.4(10) yes
C(36) C(37) C(38) 121.7(10) yes
C(33) C(38) C(37) 121.6(9) yes

loop_
_geom_bond_atom_site_label_1
_geom_bond_atom_site_label_2
_geom_bond_distance
_geom_bond_publ_flag
Sb F(1) 1.805(8) yes
Sb F(2) 1.868(7) yes
Sb F(3) 1.857(6) yes
Sb F(4) 1.860(6) yes
Sb F(5) 1.865(6) yes
Sb F(6) 1.835(7) yes
Pd S 2.387(2) yes
Pd N 2.135(6) yes
Pd C(30) 2.210(7) yes
Pd C(31) 2.150(8) yes
Pd C(32) 2.150(7) yes
Fe C(8) 2.018(8) yes
Fe C(9) 2.02(1) yes
Fe C(10) 2.05(1) yes
Fe C(11) 2.043(9) yes
Fe C(12) 2.011(8) yes
Fe C(13) 1.99(1) yes
Fe C(14) 2.00(1) yes
Fe C(15) 2.04(1) yes
Fe C(16) 2.06(1) yes
Fe C(17) 2.05(1) yes
S C(12) 1.779(8) yes
S C(18) 1.798(7) yes
O C(1) 1.466(10) yes
O C(3) 1.339(9) yes
N C(2) 1.465(9) yes
N C(3) 1.290(9) yes
C(1) C(2) 1.53(1) yes
C(2) C(4) 1.54(1) yes
C(3) C(8) 1.46(1) yes
C(4) C(5) 1.52(1) yes
C(4) C(6) 1.54(1) yes
C(4) C(7) 1.52(1) yes
C(8) C(9) 1.42(1) yes
C(8) C(12) 1.44(1) yes
C(9) C(10) 1.40(1) yes
C(10) C(11) 1.41(1) yes
C(11) C(12) 1.41(1) yes
C(13) C(14) 1.40(2) yes
C(13) C(17) 1.33(2) yes
C(14) C(15) 1.42(3) yes
C(15) C(16) 1.35(2) yes
C(16) C(17) 1.37(2) yes
C(18) C(19) 1.37(1) yes
C(18) C(23) 1.38(1) yes
C(19) C(20) 1.41(1) yes
C(20) C(21) 1.38(2) yes
C(21) C(22) 1.34(2) yes
C(22) C(23) 1.37(1) yes
C(24) C(25) 1.38(1) yes
C(24) C(29) 1.38(1) yes
C(25) C(26) 1.38(1) yes
C(26) C(27) 1.36(1) yes
C(27) C(28) 1.37(1) yes
C(28) C(29) 1.40(1) yes
C(29) C(30) 1.48(1) yes
C(30) C(31) 1.39(1) yes
C(31) C(32) 1.40(1) yes
C(32) C(33) 1.47(1) yes
C(33) C(34) 1.37(1) yes
C(33) C(38) 1.41(1) yes
C(34) C(35) 1.40(1) yes
C(35) C(36) 1.38(1) yes
C(36) C(37) 1.38(1) yes
C(37) C(38) 1.34(1) yes
